data_4073341
loop_
_publ_author_name
'Kilian, Michaela'
'Wadepohl, Hubert'
'Gade, Lutz H.'

_publ_section_title
;
 Flexibly Coordinating Tris(arylamido)stannates as Ligands:&#x00A0; A
 [Rh]+/[Sn]-Zwitterion as an Intermediate in the Formation of Rh&#x2212;Sn
 Complexes
;
_journal_issue 13
_journal_name_full Organometallics
_journal_page_first 3076
_journal_paper_doi 10.1021/om700282e
_journal_volume 26
_journal_year 2007
_chemical_formula_sum 'C39 H60 N3 Rh Si4 Sn'
_chemical_formula_weight 904.86
_space_group_IT_number 14
_symmetry_cell_setting monoclinic
_symmetry_Int_Tables_number 14
_symmetry_space_group_name_Hall '-P 2ybc'
_symmetry_space_group_name_H-M 'P 1 21/c 1'
_atom_sites_solution_hydrogens geom
_atom_sites_solution_primary direct
_atom_sites_solution_secondary difmap
_audit_creation_method SHELXL-97
_cell_angle_alpha 90.00
_cell_angle_beta 102.079(3)
_cell_angle_gamma 90.00
_cell_formula_units_Z 4
_cell_length_a 14.2713(16)
_cell_length_b 12.3970(15)
_cell_length_c 25.911(3)
_cell_measurement_temperature 100(2)
_cell_volume 4482.7(9)
_computing_cell_refinement 'Bruker SAINT'
_computing_data_collection 'Bruker SMART'
_computing_data_reduction 'Bruker SAINT'
_computing_molecular_graphics 'PLATON (Spek, 1980-2005)'
_computing_publication_material 'SHELXL-97 (Sheldrick, 1997)'
_computing_structure_refinement 'SHELXL-97 (Sheldrick, 1997)'
_computing_structure_solution 'DIRDIF (Beurskens, 1999)'
_diffrn_ambient_temperature 100(2)
_diffrn_measured_fraction_theta_full 0.999
_diffrn_measured_fraction_theta_max 0.999
_diffrn_measurement_device_type 'CCD area detector'
_diffrn_measurement_method 'phi and omega-scans'
_diffrn_radiation_monochromator graphite
_diffrn_radiation_probe x-ray
_diffrn_radiation_type MoK\a
_diffrn_radiation_wavelength 0.71073
_diffrn_reflns_av_R_equivalents 0.1125
_diffrn_reflns_av_sigmaI/netI 0.0706
_diffrn_reflns_limit_h_max 17
_diffrn_reflns_limit_h_min -17
_diffrn_reflns_limit_k_max 15
_diffrn_reflns_limit_k_min 0
_diffrn_reflns_limit_l_max 31
_diffrn_reflns_limit_l_min 0
_diffrn_reflns_number 76870
_diffrn_reflns_theta_full 25.67
_diffrn_reflns_theta_max 25.67
_diffrn_reflns_theta_min 1.83
_diffrn_source 'fine-focus sealed tube'
_exptl_absorpt_coefficient_mu 1.060
_exptl_absorpt_correction_T_max 0.7463
_exptl_absorpt_correction_T_min 0.5273
_exptl_absorpt_correction_type multi-scan
_exptl_absorpt_process_details SADABS
_exptl_crystal_colour yellow
_exptl_crystal_density_diffrn 1.341
_exptl_crystal_density_method 'not measured'
_exptl_crystal_description needle
_exptl_crystal_F_000 1864
_exptl_crystal_size_max 0.15
_exptl_crystal_size_mid 0.05
_exptl_crystal_size_min 0.04
_platon_squeeze_details
;
;
_refine_diff_density_max 0.841
_refine_diff_density_min -1.492
_refine_diff_density_rms 0.172
_refine_ls_abs_structure_details 'Flack H D (1983), Acta Cryst. A39, 876-881'
_refine_ls_extinction_method none
_refine_ls_goodness_of_fit_ref 0.994
_refine_ls_hydrogen_treatment constr
_refine_ls_matrix_type full
_refine_ls_number_parameters 446
_refine_ls_number_reflns 8473
_refine_ls_number_restraints 0
_refine_ls_restrained_S_all 0.994
_refine_ls_R_factor_all 0.0849
_refine_ls_R_factor_gt 0.0551
_refine_ls_shift/su_max 0.000
_refine_ls_shift/su_mean 0.000
_refine_ls_structure_factor_coef Fsqd
_refine_ls_weighting_details 'calc w=1/[\s^2^(Fo^2^)+(0.0893P)^2^+0.0000P] where P=(Fo^2^+2Fc^2^)/3'
_refine_ls_weighting_scheme calc
_refine_ls_wR_factor_gt 0.1310
_refine_ls_wR_factor_ref 0.1471
_reflns_number_gt 5519
_reflns_number_total 8473
_reflns_threshold_expression >2sigma(I)
_cod_data_source_file om700282e-file003.cif
_cod_data_source_block ga_mk12_sq
_cod_original_sg_symbol_H-M 'P 21/c'
_cod_database_code 4073341

loop_
_symmetry_equiv_pos_as_xyz
'x, y, z'
'-x, y+1/2, -z+1/2'
'-x, -y, -z'
'x, -y-1/2, z-1/2'

loop_
_atom_site_label
_atom_site_type_symbol
_atom_site_fract_x
_atom_site_fract_y
_atom_site_fract_z
_atom_site_U_iso_or_equiv
_atom_site_adp_type
_atom_site_occupancy
_atom_site_symmetry_multiplicity
_atom_site_calc_flag
_atom_site_refinement_flags
C1 C 0.0034(4) 0.2444(5) 0.1309(2) 0.0142(12) Uani 1 1 d .
C2 C -0.0846(4) 0.3051(5) 0.1234(2) 0.0164(13) Uani 1 1 d .
H2 H -0.0823 0.3833 0.1142 0.020 Uiso 1 1 calc R
C3 C -0.1738(4) 0.2619(5) 0.1303(2) 0.0171(13) Uani 1 1 d .
C4 C -0.1816(4) 0.1496(5) 0.1335(2) 0.0157(13) Uani 1 1 d .
H4 H -0.2462 0.1160 0.1306 0.019 Uiso 1 1 calc R
C5 C -0.1011(4) 0.0830(5) 0.1315(2) 0.0164(13) Uani 1 1 d .
C6 C -0.0113(4) 0.1286(5) 0.1321(2) 0.0160(13) Uani 1 1 d .
H6 H 0.0411 0.0803 0.1256 0.019 Uiso 1 1 calc R
C7 C -0.2576(4) 0.3349(5) 0.1315(3) 0.0246(15) Uani 1 1 d .
H7A H -0.3170 0.2928 0.1237 0.037 Uiso 1 1 calc R
H7B H -0.2604 0.3917 0.1049 0.037 Uiso 1 1 calc R
H7C H -0.2500 0.3676 0.1665 0.037 Uiso 1 1 calc R
C8 C -0.1109(4) -0.0391(5) 0.1328(2) 0.0200(14) Uani 1 1 d .
H8A H -0.0557 -0.0728 0.1222 0.030 Uiso 1 1 calc R
H8B H -0.1699 -0.0611 0.1083 0.030 Uiso 1 1 calc R
H8C H -0.1136 -0.0622 0.1686 0.030 Uiso 1 1 calc R
C9 C -0.0771(4) 0.2800(5) 0.0003(2) 0.0165(13) Uani 1 1 d .
H9 H -0.0318 0.3391 0.0151 0.020 Uiso 1 1 calc R
C10 C -0.1738(4) 0.3055(5) -0.0025(2) 0.0193(14) Uani 1 1 d .
H10 H -0.1841 0.3791 0.0110 0.023 Uiso 1 1 calc R
C11 C -0.2549(4) 0.2670(5) -0.0461(2) 0.0211(14) Uani 1 1 d .
H11A H -0.2304 0.2555 -0.0787 0.025 Uiso 1 1 calc R
H11B H -0.3050 0.3234 -0.0534 0.025 Uiso 1 1 calc R
C12 C -0.2997(4) 0.1600(5) -0.0308(2) 0.0207(14) Uani 1 1 d .
H12A H -0.3532 0.1775 -0.0134 0.025 Uiso 1 1 calc R
H12B H -0.3264 0.1191 -0.0634 0.025 Uiso 1 1 calc R
C13 C -0.2285(4) 0.0901(4) 0.0054(2) 0.0168(13) Uani 1 1 d .
H13 H -0.2584 0.0322 0.0235 0.020 Uiso 1 1 calc R
C14 C -0.1359(5) 0.0651(5) -0.0017(2) 0.0211(14) Uani 1 1 d .
H14 H -0.1117 -0.0071 0.0124 0.025 Uiso 1 1 calc R
C15 C -0.0985(4) 0.1017(5) -0.0492(2) 0.0201(14) Uani 1 1 d .
H15A H -0.1531 0.1125 -0.0793 0.024 Uiso 1 1 calc R
H15B H -0.0570 0.0446 -0.0591 0.024 Uiso 1 1 calc R
C16 C -0.0408(5) 0.2074(5) -0.0386(2) 0.0193(14) Uani 1 1 d .
H16A H 0.0274 0.1901 -0.0245 0.023 Uiso 1 1 calc R
H16B H -0.0451 0.2466 -0.0724 0.023 Uiso 1 1 calc R
C17 C 0.3113(4) 0.3303(4) 0.0540(2) 0.0132(12) Uani 1 1 d .
C18 C 0.2307(5) 0.3480(5) 0.0139(2) 0.0177(13) Uani 1 1 d .
H18 H 0.1690 0.3456 0.0222 0.021 Uiso 1 1 calc R
C19 C 0.2378(4) 0.3693(5) -0.0380(2) 0.0192(13) Uani 1 1 d .
C20 C 0.3291(5) 0.3783(5) -0.0501(2) 0.0228(15) Uani 1 1 d .
H20 H 0.3350 0.3940 -0.0851 0.027 Uiso 1 1 calc R
C21 C 0.4112(4) 0.3640(5) -0.0104(2) 0.0182(13) Uani 1 1 d .
C22 C 0.4019(4) 0.3418(5) 0.0405(2) 0.0152(13) Uani 1 1 d .
H22 H 0.4581 0.3340 0.0673 0.018 Uiso 1 1 calc R
C23 C 0.1489(5) 0.3840(6) -0.0808(3) 0.0312(17) Uani 1 1 d .
H23A H 0.1267 0.3136 -0.0956 0.047 Uiso 1 1 calc R
H23B H 0.1638 0.4302 -0.1087 0.047 Uiso 1 1 calc R
H23C H 0.0986 0.4178 -0.0657 0.047 Uiso 1 1 calc R
C24 C 0.5087(5) 0.3661(6) -0.0240(3) 0.0289(16) Uani 1 1 d .
H24A H 0.5578 0.3499 0.0075 0.043 Uiso 1 1 calc R
H24B H 0.5206 0.4378 -0.0373 0.043 Uiso 1 1 calc R
H24C H 0.5113 0.3120 -0.0513 0.043 Uiso 1 1 calc R
C25 C 0.2573(4) 0.0082(4) 0.1877(2) 0.0116(12) Uani 1 1 d .
C26 C 0.3370(4) -0.0382(4) 0.1731(2) 0.0144(12) Uani 1 1 d .
H26 H 0.3812 0.0073 0.1608 0.017 Uiso 1 1 calc R
C27 C 0.3539(4) -0.1490(5) 0.1761(2) 0.0154(13) Uani 1 1 d .
C28 C 0.2882(4) -0.2162(5) 0.1928(2) 0.0147(13) Uani 1 1 d .
H28 H 0.2983 -0.2920 0.1944 0.018 Uiso 1 1 calc R
C29 C 0.2072(4) -0.1725(5) 0.2075(2) 0.0161(13) Uani 1 1 d .
C30 C 0.1920(4) -0.0624(5) 0.2049(2) 0.0170(13) Uani 1 1 d .
H30 H 0.1367 -0.0335 0.2147 0.020 Uiso 1 1 calc R
C31 C 0.4437(4) -0.1965(5) 0.1627(3) 0.0217(14) Uani 1 1 d .
H31A H 0.4594 -0.1574 0.1328 0.033 Uiso 1 1 calc R
H31B H 0.4329 -0.2727 0.1535 0.033 Uiso 1 1 calc R
H31C H 0.4970 -0.1900 0.1933 0.033 Uiso 1 1 calc R
C32 C 0.1351(5) -0.2475(5) 0.2240(3) 0.0279(16) Uani 1 1 d .
H32A H 0.0971 -0.2074 0.2450 0.042 Uiso 1 1 calc R
H32B H 0.1690 -0.3066 0.2453 0.042 Uiso 1 1 calc R
H32C H 0.0926 -0.2772 0.1926 0.042 Uiso 1 1 calc R
C33 C 0.1359(4) 0.5185(5) 0.1124(2) 0.0202(14) Uani 1 1 d .
H33A H 0.1789 0.4942 0.0898 0.030 Uiso 1 1 calc R
H33B H 0.1609 0.5852 0.1305 0.030 Uiso 1 1 calc R
H33C H 0.0720 0.5320 0.0907 0.030 Uiso 1 1 calc R
C34 C 0.0439(4) 0.4622(5) 0.2041(2) 0.0180(13) Uani 1 1 d .
H34A H -0.0121 0.4955 0.1814 0.027 Uiso 1 1 calc R
H34B H 0.0769 0.5157 0.2293 0.027 Uiso 1 1 calc R
H34C H 0.0232 0.4016 0.2233 0.027 Uiso 1 1 calc R
C35 C 0.4234(5) 0.4911(5) 0.1500(2) 0.0248(15) Uani 1 1 d .
H35A H 0.4694 0.4861 0.1268 0.037 Uiso 1 1 calc R
H35B H 0.4549 0.5226 0.1839 0.037 Uiso 1 1 calc R
H35C H 0.3694 0.5368 0.1334 0.037 Uiso 1 1 calc R
C36 C 0.4860(4) 0.2651(5) 0.1855(2) 0.0233(15) Uani 1 1 d .
H36A H 0.4649 0.1935 0.1945 0.035 Uiso 1 1 calc R
H36B H 0.5263 0.2978 0.2169 0.035 Uiso 1 1 calc R
H36C H 0.5229 0.2581 0.1577 0.035 Uiso 1 1 calc R
C37 C 0.1298(5) 0.1830(5) 0.2685(2) 0.0217(14) Uani 1 1 d .
H37A H 0.0753 0.2054 0.2409 0.033 Uiso 1 1 calc R
H37B H 0.1349 0.2306 0.2992 0.033 Uiso 1 1 calc R
H37C H 0.1202 0.1086 0.2790 0.033 Uiso 1 1 calc R
C38 C 0.3408(5) 0.1366(5) 0.2967(2) 0.0208(14) Uani 1 1 d .
H38A H 0.3226 0.0647 0.3068 0.031 Uiso 1 1 calc R
H38B H 0.3496 0.1848 0.3273 0.031 Uiso 1 1 calc R
H38C H 0.4009 0.1318 0.2841 0.031 Uiso 1 1 calc R
C39 C 0.3105(5) 0.4661(5) 0.2758(2) 0.0232(14) Uani 1 1 d .
H39A H 0.3688 0.4398 0.2995 0.035 Uiso 1 1 calc R
H39B H 0.2588 0.4721 0.2952 0.035 Uiso 1 1 calc R
H39C H 0.3229 0.5370 0.2619 0.035 Uiso 1 1 calc R
N1 N 0.0905(3) 0.2871(4) 0.13335(18) 0.0104(10) Uani 1 1 d .
N2 N 0.3018(3) 0.3047(4) 0.10544(18) 0.0119(10) Uani 1 1 d .
N3 N 0.2422(3) 0.1206(4) 0.18542(18) 0.0140(10) Uani 1 1 d .
Rh1 Rh -0.12751(3) 0.18923(3) 0.058041(17) 0.01173(13) Uani 1 1 d .
Si1 Si 0.12786(11) 0.41185(12) 0.16243(6) 0.0133(3) Uani 1 1 d .
Si2 Si 0.37840(12) 0.35301(13) 0.16129(6) 0.0136(3) Uani 1 1 d .
Si3 Si 0.24353(11) 0.19162(12) 0.24242(6) 0.0128(3) Uani 1 1 d .
Si4 Si 0.27403(11) 0.36816(13) 0.21914(6) 0.0126(3) Uani 1 1 d .
Sn1 Sn 0.19740(3) 0.17852(3) 0.105532(15) 0.01159(12) Uani 1 1 d .

loop_
_atom_site_aniso_label
_atom_site_aniso_U_11
_atom_site_aniso_U_22
_atom_site_aniso_U_33
_atom_site_aniso_U_23
_atom_site_aniso_U_13
_atom_site_aniso_U_12
C1 0.016(3) 0.018(3) 0.008(3) 0.000(2) 0.001(2) 0.001(3)
C2 0.018(3) 0.014(3) 0.019(3) -0.001(2) 0.005(3) -0.001(2)
C3 0.016(3) 0.020(3) 0.014(3) -0.002(2) -0.002(2) 0.000(3)
C4 0.022(3) 0.016(3) 0.010(3) -0.001(2) 0.006(2) 0.001(3)
C5 0.018(3) 0.018(3) 0.012(3) 0.002(2) 0.001(2) -0.002(3)
C6 0.018(3) 0.015(3) 0.013(3) -0.001(2) -0.001(2) 0.003(3)
C7 0.018(3) 0.028(4) 0.027(4) -0.001(3) 0.003(3) 0.003(3)
C8 0.024(3) 0.015(3) 0.020(3) 0.004(3) 0.003(3) -0.003(3)
C9 0.020(3) 0.013(3) 0.018(3) 0.006(2) 0.006(3) -0.004(3)
C10 0.024(4) 0.013(3) 0.021(3) 0.007(2) 0.007(3) 0.002(3)
C11 0.020(3) 0.027(4) 0.016(3) 0.005(3) 0.002(3) 0.001(3)
C12 0.017(3) 0.027(4) 0.013(3) 0.006(3) -0.008(3) 0.000(3)
C13 0.023(3) 0.009(3) 0.016(3) 0.001(2) -0.001(3) -0.008(3)
C14 0.027(4) 0.016(3) 0.019(3) -0.008(3) 0.002(3) -0.008(3)
C15 0.023(3) 0.020(3) 0.017(3) -0.010(3) 0.003(3) -0.004(3)
C16 0.024(4) 0.017(3) 0.018(3) 0.000(2) 0.007(3) -0.002(3)
C17 0.021(3) 0.015(3) 0.006(3) 0.003(2) 0.009(2) -0.001(2)
C18 0.024(3) 0.015(3) 0.015(3) 0.000(2) 0.006(3) -0.006(3)
C19 0.023(3) 0.015(3) 0.020(3) -0.001(3) 0.004(3) -0.001(3)
C20 0.035(4) 0.019(3) 0.016(3) -0.003(3) 0.012(3) -0.002(3)
C21 0.019(3) 0.014(3) 0.027(3) 0.004(3) 0.015(3) 0.003(3)
C22 0.010(3) 0.017(3) 0.019(3) -0.001(2) 0.003(2) 0.001(2)
C23 0.040(4) 0.034(4) 0.017(3) 0.011(3) -0.001(3) -0.004(3)
C24 0.031(4) 0.033(4) 0.027(4) 0.005(3) 0.018(3) 0.001(3)
C25 0.020(3) 0.011(3) 0.003(3) 0.002(2) 0.001(2) 0.000(2)
C26 0.020(3) 0.009(3) 0.015(3) -0.001(2) 0.006(2) -0.007(2)
C27 0.014(3) 0.014(3) 0.016(3) -0.004(2) -0.001(2) 0.005(2)
C28 0.023(3) 0.007(3) 0.013(3) 0.002(2) -0.001(2) 0.004(2)
C29 0.021(3) 0.013(3) 0.016(3) 0.000(2) 0.008(3) 0.000(2)
C30 0.018(3) 0.016(3) 0.016(3) -0.001(2) 0.002(3) 0.000(3)
C31 0.017(3) 0.019(3) 0.028(4) 0.001(3) 0.003(3) 0.004(3)
C32 0.040(4) 0.015(3) 0.031(4) -0.004(3) 0.015(3) -0.009(3)
C33 0.020(3) 0.012(3) 0.026(3) 0.002(3) 0.001(3) 0.001(3)
C34 0.014(3) 0.014(3) 0.027(3) -0.006(3) 0.005(3) -0.001(2)
C35 0.028(4) 0.026(4) 0.022(3) -0.006(3) 0.009(3) -0.011(3)
C36 0.020(3) 0.034(4) 0.014(3) 0.002(3) 0.000(3) 0.000(3)
C37 0.024(4) 0.026(4) 0.016(3) -0.006(3) 0.007(3) -0.009(3)
C38 0.026(4) 0.021(3) 0.014(3) 0.001(3) 0.002(3) -0.005(3)
C39 0.028(4) 0.019(3) 0.023(3) -0.006(3) 0.008(3) -0.001(3)
N1 0.015(3) 0.008(2) 0.009(2) -0.0028(18) 0.0031(19) 0.0046(19)
N2 0.011(2) 0.013(2) 0.012(2) 0.0042(19) 0.005(2) -0.0028(19)
N3 0.021(3) 0.009(2) 0.012(2) -0.0004(19) 0.004(2) 0.005(2)
Rh1 0.0120(2) 0.0118(2) 0.0107(2) 0.00057(17) 0.00084(18) -0.00081(18)
Si1 0.0160(9) 0.0094(8) 0.0138(8) -0.0005(6) 0.0017(7) 0.0007(6)
Si2 0.0146(8) 0.0148(8) 0.0110(8) -0.0004(6) 0.0019(6) -0.0024(7)
Si3 0.0140(8) 0.0112(8) 0.0137(8) 0.0002(6) 0.0042(7) -0.0011(6)
Si4 0.0153(8) 0.0114(8) 0.0108(8) -0.0003(6) 0.0024(6) -0.0018(7)
Sn1 0.0141(2) 0.0109(2) 0.0097(2) -0.00093(15) 0.00234(16) -0.00098(16)

loop_
_atom_type_symbol
_atom_type_description
_atom_type_scat_dispersion_real
_atom_type_scat_dispersion_imag
_atom_type_scat_source
C C 0.0033 0.0016 'International Tables Vol C Tables 4.2.6.8 and 6.1.1.4'
H H 0.0000 0.0000 'International Tables Vol C Tables 4.2.6.8 and 6.1.1.4'
N N 0.0061 0.0033 'International Tables Vol C Tables 4.2.6.8 and 6.1.1.4'
Rh Rh -1.1178 0.9187 'International Tables Vol C Tables 4.2.6.8 and 6.1.1.4'
Si Si 0.0817 0.0704 'International Tables Vol C Tables 4.2.6.8 and 6.1.1.4'
Sn Sn -0.6537 1.4246 'International Tables Vol C Tables 4.2.6.8 and 6.1.1.4'

loop_
_geom_angle_atom_site_label_1
_geom_angle_atom_site_label_2
_geom_angle_atom_site_label_3
_geom_angle
N1 C1 C2 125.0(5)
N1 C1 C6 121.8(5)
C2 C1 C6 113.1(5)
N1 C1 Rh1 134.1(4)
C2 C1 Rh1 62.7(3)
C6 C1 Rh1 69.7(3)
C3 C2 C1 124.2(5)
C3 C2 Rh1 74.9(3)
C1 C2 Rh1 81.8(3)
C3 C2 H2 117.9
C1 C2 H2 117.9
Rh1 C2 H2 117.9
C4 C3 C2 117.7(5)
C4 C3 C7 121.5(6)
C2 C3 C7 120.8(5)
C4 C3 Rh1 72.4(3)
C2 C3 Rh1 68.2(3)
C7 C3 Rh1 128.2(4)
C3 C4 C5 119.9(5)
C3 C4 Rh1 72.1(3)
C5 C4 Rh1 71.1(3)
C3 C4 H4 119.6
C5 C4 H4 119.6
Rh1 C4 H4 119.6
C6 C5 C4 120.6(5)
C6 C5 C8 119.4(5)
C4 C5 C8 119.8(5)
C6 C5 Rh1 76.6(3)
C4 C5 Rh1 72.7(3)
C8 C5 Rh1 126.4(4)
C5 C6 C1 122.4(5)
C5 C6 Rh1 68.6(3)
C1 C6 Rh1 75.5(3)
C5 C6 H6 118.2
C1 C6 H6 118.2
Rh1 C6 H6 118.2
C3 C7 H7A 109.5
C3 C7 H7B 109.5
H7A C7 H7B 109.5
C3 C7 H7C 109.5
H7A C7 H7C 109.5
H7B C7 H7C 109.5
C5 C8 H8A 109.5
C5 C8 H8B 109.5
H8A C8 H8B 109.5
C5 C8 H8C 109.5
H8A C8 H8C 109.5
H8B C8 H8C 109.5
C10 C9 C16 124.5(6)
C10 C9 Rh1 71.3(3)
C16 C9 Rh1 111.6(4)
C10 C9 H9 113.9
C16 C9 H9 113.9
Rh1 C9 H9 113.9
C9 C10 C11 123.9(6)
C9 C10 Rh1 70.1(3)
C11 C10 Rh1 114.0(4)
C9 C10 H10 113.8
C11 C10 H10 113.8
Rh1 C10 H10 113.8
C10 C11 C12 111.7(5)
C10 C11 H11A 109.3
C12 C11 H11A 109.3
C10 C11 H11B 109.3
C12 C11 H11B 109.3
H11A C11 H11B 107.9
C13 C12 C11 112.9(5)
C13 C12 H12A 109.0
C11 C12 H12A 109.0
C13 C12 H12B 109.0
C11 C12 H12B 109.0
H12A C12 H12B 107.8
C14 C13 C12 125.1(6)
C14 C13 Rh1 71.6(3)
C12 C13 Rh1 110.0(4)
C14 C13 H13 114.1
C12 C13 H13 114.1
Rh1 C13 H13 114.1
C13 C14 C15 122.8(6)
C13 C14 Rh1 70.3(3)
C15 C14 Rh1 113.1(4)
C13 C14 H14 114.3
C15 C14 H14 114.3
Rh1 C14 H14 114.3
C14 C15 C16 112.3(5)
C14 C15 H15A 109.2
C16 C15 H15A 109.2
C14 C15 H15B 109.2
C16 C15 H15B 109.2
H15A C15 H15B 107.9
C9 C16 C15 112.1(5)
C9 C16 H16A 109.2
C15 C16 H16A 109.2
C9 C16 H16B 109.2
C15 C16 H16B 109.2
H16A C16 H16B 107.9
C18 C17 N2 120.8(5)
C18 C17 C22 117.0(5)
N2 C17 C22 122.2(5)
C19 C18 C17 122.1(6)
C19 C18 H18 118.9
C17 C18 H18 118.9
C18 C19 C20 119.2(6)
C18 C19 C23 120.7(6)
C20 C19 C23 120.1(6)
C21 C20 C19 119.9(6)
C21 C20 H20 120.0
C19 C20 H20 120.0
C22 C21 C20 119.7(5)
C22 C21 C24 120.4(6)
C20 C21 C24 119.9(6)
C21 C22 C17 122.1(5)
C21 C22 H22 119.0
C17 C22 H22 119.0
C19 C23 H23A 109.5
C19 C23 H23B 109.5
H23A C23 H23B 109.5
C19 C23 H23C 109.5
H23A C23 H23C 109.5
H23B C23 H23C 109.5
C21 C24 H24A 109.5
C21 C24 H24B 109.5
H24A C24 H24B 109.5
C21 C24 H24C 109.5
H24A C24 H24C 109.5
H24B C24 H24C 109.5
C26 C25 N3 121.4(5)
C26 C25 C30 117.2(5)
N3 C25 C30 121.3(5)
C27 C26 C25 122.2(5)
C27 C26 H26 118.9
C25 C26 H26 118.9
C28 C27 C26 119.2(5)
C28 C27 C31 119.7(5)
C26 C27 C31 121.0(5)
C27 C28 C29 120.1(5)
C27 C28 H28 120.0
C29 C28 H28 120.0
C30 C29 C28 120.0(5)
C30 C29 C32 120.8(5)
C28 C29 C32 119.2(5)
C29 C30 C25 121.3(6)
C29 C30 H30 119.3
C25 C30 H30 119.3
C27 C31 H31A 109.5
C27 C31 H31B 109.5
H31A C31 H31B 109.5
C27 C31 H31C 109.5
H31A C31 H31C 109.5
H31B C31 H31C 109.5
C29 C32 H32A 109.5
C29 C32 H32B 109.5
H32A C32 H32B 109.5
C29 C32 H32C 109.5
H32A C32 H32C 109.5
H32B C32 H32C 109.5
Si1 C33 H33A 109.5
Si1 C33 H33B 109.5
H33A C33 H33B 109.5
Si1 C33 H33C 109.5
H33A C33 H33C 109.5
H33B C33 H33C 109.5
Si1 C34 H34A 109.5
Si1 C34 H34B 109.5
H34A C34 H34B 109.5
Si1 C34 H34C 109.5
H34A C34 H34C 109.5
H34B C34 H34C 109.5
Si2 C35 H35A 109.5
Si2 C35 H35B 109.5
H35A C35 H35B 109.5
Si2 C35 H35C 109.5
H35A C35 H35C 109.5
H35B C35 H35C 109.5
Si2 C36 H36A 109.5
Si2 C36 H36B 109.5
H36A C36 H36B 109.5
Si2 C36 H36C 109.5
H36A C36 H36C 109.5
H36B C36 H36C 109.5
Si3 C37 H37A 109.5
Si3 C37 H37B 109.5
H37A C37 H37B 109.5
Si3 C37 H37C 109.5
H37A C37 H37C 109.5
H37B C37 H37C 109.5
Si3 C38 H38A 109.5
Si3 C38 H38B 109.5
H38A C38 H38B 109.5
Si3 C38 H38C 109.5
H38A C38 H38C 109.5
H38B C38 H38C 109.5
Si4 C39 H39A 109.5
Si4 C39 H39B 109.5
H39A C39 H39B 109.5
Si4 C39 H39C 109.5
H39A C39 H39C 109.5
H39B C39 H39C 109.5
C1 N1 Si1 124.4(4)
C1 N1 Sn1 115.4(4)
Si1 N1 Sn1 119.8(2)
C17 N2 Si2 123.1(4)
C17 N2 Sn1 111.6(4)
Si2 N2 Sn1 124.5(2)
C25 N3 Si3 119.7(4)
C25 N3 Sn1 112.5(3)
Si3 N3 Sn1 127.1(2)
C9 Rh1 C10 38.5(2)
C9 Rh1 C13 97.9(2)
C10 Rh1 C13 81.7(2)
C9 Rh1 C14 81.3(2)
C10 Rh1 C14 89.5(2)
C13 Rh1 C14 38.0(2)
C9 Rh1 C2 96.6(2)
C10 Rh1 C2 96.8(2)
C13 Rh1 C2 154.2(2)
C14 Rh1 C2 167.0(2)
C9 Rh1 C5 151.2(2)
C10 Rh1 C5 167.7(2)
C13 Rh1 C5 99.9(2)
C14 Rh1 C5 99.2(2)
C2 Rh1 C5 76.4(2)
C9 Rh1 C3 124.5(2)
C10 Rh1 C3 103.7(2)
C13 Rh1 C3 118.2(2)
C14 Rh1 C3 151.5(2)
C2 Rh1 C3 36.9(2)
C5 Rh1 C3 64.6(2)
C9 Rh1 C4 159.9(2)
C10 Rh1 C4 131.5(2)
C13 Rh1 C4 96.8(2)
C14 Rh1 C4 118.5(2)
C2 Rh1 C4 64.9(2)
C5 Rh1 C4 36.3(2)
C3 Rh1 C4 35.5(2)
C9 Rh1 C6 117.1(2)
C10 Rh1 C6 149.7(2)
C13 Rh1 C6 126.3(2)
C14 Rh1 C6 106.1(2)
C2 Rh1 C6 63.4(2)
C5 Rh1 C6 34.8(2)
C3 Rh1 C6 74.8(2)
C4 Rh1 C6 63.2(2)
C9 Rh1 C1 94.5(2)
C10 Rh1 C1 116.5(2)
C13 Rh1 C1 161.2(2)
C14 Rh1 C1 131.7(2)
C2 Rh1 C1 35.5(2)
C5 Rh1 C1 63.5(2)
C3 Rh1 C1 64.3(2)
C4 Rh1 C1 75.1(2)
C6 Rh1 C1 34.87(19)
N1 Si1 C33 112.5(3)
N1 Si1 C34 111.5(2)
C33 Si1 C34 107.6(3)
N1 Si1 Si4 102.47(17)
C33 Si1 Si4 114.9(2)
C34 Si1 Si4 107.9(2)
N2 Si2 C35 111.3(3)
N2 Si2 C36 114.1(3)
C35 Si2 C36 107.4(3)
N2 Si2 Si4 100.88(17)
C35 Si2 Si4 108.2(2)
C36 Si2 Si4 114.8(2)
N3 Si3 C38 109.3(3)
N3 Si3 C37 115.1(3)
C38 Si3 C37 105.5(3)
N3 Si3 Si4 103.14(17)
C38 Si3 Si4 112.6(2)
C37 Si3 Si4 111.5(2)
C39 Si4 Si2 116.2(2)
C39 Si4 Si3 115.9(2)
Si2 Si4 Si3 105.62(8)
C39 Si4 Si1 113.7(2)
Si2 Si4 Si1 102.69(8)
Si3 Si4 Si1 100.86(8)
N3 Sn1 N2 100.13(18)
N3 Sn1 N1 88.66(17)
N2 Sn1 N1 94.62(17)

loop_
_geom_bond_atom_site_label_1
_geom_bond_atom_site_label_2
_geom_bond_distance
C1 N1 1.339(7)
C1 C2 1.442(8)
C1 C6 1.452(8)
C1 Rh1 2.459(6)
C2 C3 1.427(8)
C2 Rh1 2.207(6)
C2 H2 1.0000
C3 C4 1.401(8)
C3 C7 1.506(8)
C3 Rh1 2.296(6)
C4 C5 1.425(8)
C4 Rh1 2.300(6)
C4 H4 1.0000
C5 C6 1.398(8)
C5 C8 1.522(8)
C5 Rh1 2.279(6)
C6 Rh1 2.381(6)
C6 H6 1.0000
C7 H7A 0.9800
C7 H7B 0.9800
C7 H7C 0.9800
C8 H8A 0.9800
C8 H8B 0.9800
C8 H8C 0.9800
C9 C10 1.402(8)
C9 C16 1.521(8)
C9 Rh1 2.116(6)
C9 H9 1.0000
C10 C11 1.514(8)
C10 Rh1 2.131(6)
C10 H10 1.0000
C11 C12 1.559(8)
C11 H11A 0.9900
C11 H11B 0.9900
C12 C13 1.505(8)
C12 H12A 0.9900
C12 H12B 0.9900
C13 C14 1.407(9)
C13 Rh1 2.151(5)
C13 H13 1.0000
C14 C15 1.510(8)
C14 Rh1 2.168(6)
C14 H14 1.0000
C15 C16 1.541(8)
C15 H15A 0.9900
C15 H15B 0.9900
C16 H16A 0.9900
C16 H16B 0.9900
C17 C18 1.397(8)
C17 N2 1.405(7)
C17 C22 1.415(8)
C18 C19 1.394(8)
C18 H18 0.9500
C19 C20 1.406(9)
C19 C23 1.511(9)
C20 C21 1.399(9)
C20 H20 0.9500
C21 C22 1.380(8)
C21 C24 1.507(8)
C22 H22 0.9500
C23 H23A 0.9800
C23 H23B 0.9800
C23 H23C 0.9800
C24 H24A 0.9800
C24 H24B 0.9800
C24 H24C 0.9800
C25 C26 1.395(8)
C25 N3 1.410(7)
C25 C30 1.416(8)
C26 C27 1.394(8)
C26 H26 0.9500
C27 C28 1.390(8)
C27 C31 1.515(8)
C28 C29 1.399(8)
C28 H28 0.9500
C29 C30 1.381(8)
C29 C32 1.514(8)
C30 H30 0.9500
C31 H31A 0.9800
C31 H31B 0.9800
C31 H31C 0.9800
C32 H32A 0.9800
C32 H32B 0.9800
C32 H32C 0.9800
C33 Si1 1.872(6)
C33 H33A 0.9800
C33 H33B 0.9800
C33 H33C 0.9800
C34 Si1 1.879(6)
C34 H34A 0.9800
C34 H34B 0.9800
C34 H34C 0.9800
C35 Si2 1.872(6)
C35 H35A 0.9800
C35 H35B 0.9800
C35 H35C 0.9800
C36 Si2 1.881(6)
C36 H36A 0.9800
C36 H36B 0.9800
C36 H36C 0.9800
C37 Si3 1.887(6)
C37 H37A 0.9800
C37 H37B 0.9800
C37 H37C 0.9800
C38 Si3 1.885(6)
C38 H38A 0.9800
C38 H38B 0.9800
C38 H38C 0.9800
C39 Si4 1.891(6)
C39 H39A 0.9800
C39 H39B 0.9800
C39 H39C 0.9800
N1 Si1 1.753(5)
N1 Sn1 2.263(4)
N2 Si2 1.728(5)
N2 Sn1 2.160(4)
N3 Si3 1.716(5)
N3 Sn1 2.157(5)
Si1 Si4 2.350(2)
Si2 Si4 2.331(2)
Si3 Si4 2.335(2)

loop_
_geom_torsion_atom_site_label_1
_geom_torsion_atom_site_label_2
_geom_torsion_atom_site_label_3
_geom_torsion_atom_site_label_4
_geom_torsion
N1 C1 C2 C3 -168.1(5)
C6 C1 C2 C3 15.7(8)
Rh1 C1 C2 C3 65.5(5)
N1 C1 C2 Rh1 126.4(5)
C6 C1 C2 Rh1 -49.7(4)
C1 C2 C3 C4 -14.1(9)
Rh1 C2 C3 C4 54.8(5)
C1 C2 C3 C7 168.7(6)
Rh1 C2 C3 C7 -122.4(5)
C1 C2 C3 Rh1 -68.8(5)
C2 C3 C4 C5 1.9(8)
C7 C3 C4 C5 179.0(5)
Rh1 C3 C4 C5 54.6(5)
C2 C3 C4 Rh1 -52.7(5)
C7 C3 C4 Rh1 124.5(6)
C3 C4 C5 C6 7.1(8)
Rh1 C4 C5 C6 62.1(5)
C3 C4 C5 C8 -177.6(5)
Rh1 C4 C5 C8 -122.5(5)
C3 C4 C5 Rh1 -55.0(5)
C4 C5 C6 C1 -4.8(9)
C8 C5 C6 C1 179.9(5)
Rh1 C5 C6 C1 55.4(5)
C4 C5 C6 Rh1 -60.2(5)
C8 C5 C6 Rh1 124.5(5)
N1 C1 C6 C5 177.7(5)
C2 C1 C6 C5 -6.0(8)
Rh1 C1 C6 C5 -52.3(5)
N1 C1 C6 Rh1 -130.0(5)
C2 C1 C6 Rh1 46.3(4)
C16 C9 C10 C11 -2.3(9)
Rh1 C9 C10 C11 -106.1(6)
C16 C9 C10 Rh1 103.8(5)
C9 C10 C11 C12 93.0(7)
Rh1 C10 C11 C12 11.6(7)
C10 C11 C12 C13 -30.5(8)
C11 C12 C13 C14 -46.8(8)
C11 C12 C13 Rh1 34.4(6)
C12 C13 C14 C15 -3.4(9)
Rh1 C13 C14 C15 -105.3(5)
C12 C13 C14 Rh1 101.9(5)
C13 C14 C15 C16 94.9(7)
Rh1 C14 C15 C16 14.1(7)
C10 C9 C16 C15 -47.6(8)
Rh1 C9 C16 C15 34.0(6)
C14 C15 C16 C9 -31.3(7)
N2 C17 C18 C19 -177.4(5)
C22 C17 C18 C19 4.1(9)
C17 C18 C19 C20 -3.1(9)
C17 C18 C19 C23 177.7(6)
C18 C19 C20 C21 1.2(9)
C23 C19 C20 C21 -179.7(6)
C19 C20 C21 C22 -0.4(9)
C19 C20 C21 C24 175.8(6)
C20 C21 C22 C17 1.5(9)
C24 C21 C22 C17 -174.6(6)
C18 C17 C22 C21 -3.3(8)
N2 C17 C22 C21 178.2(5)
N3 C25 C26 C27 178.8(5)
C30 C25 C26 C27 -1.4(8)
C25 C26 C27 C28 1.7(9)
C25 C26 C27 C31 -176.7(5)
C26 C27 C28 C29 -1.2(8)
C31 C27 C28 C29 177.2(5)
C27 C28 C29 C30 0.5(9)
C27 C28 C29 C32 178.2(6)
C28 C29 C30 C25 -0.2(9)
C32 C29 C30 C25 -177.9(5)
C26 C25 C30 C29 0.6(8)
N3 C25 C30 C29 -179.6(5)
C2 C1 N1 Si1 35.9(8)
C6 C1 N1 Si1 -148.3(4)
Rh1 C1 N1 Si1 120.0(5)
C2 C1 N1 Sn1 -151.1(5)
C6 C1 N1 Sn1 24.8(6)
Rh1 C1 N1 Sn1 -67.0(6)
C18 C17 N2 Si2 -142.0(5)
C22 C17 N2 Si2 36.5(7)
C18 C17 N2 Sn1 47.9(6)
C22 C17 N2 Sn1 -133.6(5)
C26 C25 N3 Si3 -115.9(5)
C30 C25 N3 Si3 64.3(7)
C26 C25 N3 Sn1 73.2(6)
C30 C25 N3 Sn1 -106.6(5)
C16 C9 Rh1 C10 -120.7(6)
C10 C9 Rh1 C13 66.0(4)
C16 C9 Rh1 C13 -54.7(4)
C10 C9 Rh1 C14 100.3(4)
C16 C9 Rh1 C14 -20.3(4)
C10 C9 Rh1 C2 -92.6(4)
C16 C9 Rh1 C2 146.7(4)
C10 C9 Rh1 C5 -166.3(4)
C16 C9 Rh1 C5 73.0(6)
C10 C9 Rh1 C3 -66.4(4)
C16 C9 Rh1 C3 172.9(4)
C10 C9 Rh1 C4 -70.4(8)
C16 C9 Rh1 C4 168.9(5)
C10 C9 Rh1 C6 -156.0(3)
C16 C9 Rh1 C6 83.3(5)
C10 C9 Rh1 C1 -128.2(4)
C16 C9 Rh1 C1 111.2(4)
C11 C10 Rh1 C9 119.2(6)
C9 C10 Rh1 C13 -113.9(4)
C11 C10 Rh1 C13 5.4(5)
C9 C10 Rh1 C14 -76.5(4)
C11 C10 Rh1 C14 42.7(5)
C9 C10 Rh1 C2 92.1(4)
C11 C10 Rh1 C2 -148.6(5)
C9 C10 Rh1 C5 147.8(10)
C11 C10 Rh1 C5 -93.0(11)
C9 C10 Rh1 C3 129.0(4)
C11 C10 Rh1 C3 -111.8(5)
C9 C10 Rh1 C4 154.4(3)
C11 C10 Rh1 C4 -86.4(5)
C9 C10 Rh1 C6 45.8(6)
C11 C10 Rh1 C6 165.0(4)
C9 C10 Rh1 C1 61.1(4)
C11 C10 Rh1 C1 -179.7(4)
C14 C13 Rh1 C9 64.8(4)
C12 C13 Rh1 C9 -56.8(5)
C14 C13 Rh1 C10 100.0(4)
C12 C13 Rh1 C10 -21.7(4)
C12 C13 Rh1 C14 -121.6(6)
C14 C13 Rh1 C2 -171.5(5)
C12 C13 Rh1 C2 66.8(7)
C14 C13 Rh1 C5 -92.4(4)
C12 C13 Rh1 C5 146.0(4)
C14 C13 Rh1 C3 -158.8(3)
C12 C13 Rh1 C3 79.5(5)
C14 C13 Rh1 C4 -128.9(4)
C12 C13 Rh1 C4 109.4(4)
C14 C13 Rh1 C6 -67.5(4)
C12 C13 Rh1 C6 170.9(4)
C14 C13 Rh1 C1 -65.9(8)
C12 C13 Rh1 C1 172.4(5)
C13 C14 Rh1 C9 -114.9(4)
C15 C14 Rh1 C9 3.4(4)
C13 C14 Rh1 C10 -77.1(4)
C15 C14 Rh1 C10 41.2(5)
C15 C14 Rh1 C13 118.3(6)
C13 C14 Rh1 C2 163.4(9)
C15 C14 Rh1 C2 -78.4(12)
C13 C14 Rh1 C5 94.2(4)
C15 C14 Rh1 C5 -147.5(4)
C13 C14 Rh1 C3 41.8(6)
C15 C14 Rh1 C3 160.0(4)
C13 C14 Rh1 C4 61.5(4)
C15 C14 Rh1 C4 179.8(4)
C13 C14 Rh1 C6 129.3(3)
C15 C14 Rh1 C6 -112.5(4)
C13 C14 Rh1 C1 156.8(3)
C15 C14 Rh1 C1 -85.0(5)
C3 C2 Rh1 C9 142.7(4)
C1 C2 Rh1 C9 -88.5(4)
C3 C2 Rh1 C10 103.9(4)
C1 C2 Rh1 C10 -127.3(4)
C3 C2 Rh1 C13 18.8(7)
C1 C2 Rh1 C13 147.6(5)
C3 C2 Rh1 C14 -137.3(10)
C1 C2 Rh1 C14 -8.5(12)
C3 C2 Rh1 C5 -65.7(4)
C1 C2 Rh1 C5 63.1(3)
C1 C2 Rh1 C3 128.8(5)
C3 C2 Rh1 C4 -29.1(3)
C1 C2 Rh1 C4 99.7(4)
C3 C2 Rh1 C6 -100.2(4)
C1 C2 Rh1 C6 28.6(3)
C3 C2 Rh1 C1 -128.8(5)
C6 C5 Rh1 C9 16.2(6)
C4 C5 Rh1 C9 144.7(5)
C8 C5 Rh1 C9 -100.7(6)
C6 C5 Rh1 C10 -120.2(10)
C4 C5 Rh1 C10 8.4(12)
C8 C5 Rh1 C10 123.0(10)
C6 C5 Rh1 C13 143.5(4)
C4 C5 Rh1 C13 -88.0(4)
C8 C5 Rh1 C13 26.6(5)
C6 C5 Rh1 C14 104.9(4)
C4 C5 Rh1 C14 -126.6(4)
C8 C5 Rh1 C14 -12.0(5)
C6 C5 Rh1 C2 -62.7(4)
C4 C5 Rh1 C2 65.9(4)
C8 C5 Rh1 C2 -179.5(5)
C6 C5 Rh1 C3 -99.9(4)
C4 C5 Rh1 C3 28.7(3)
C8 C5 Rh1 C3 143.2(6)
C6 C5 Rh1 C4 -128.6(5)
C8 C5 Rh1 C4 114.6(6)
C4 C5 Rh1 C6 128.6(5)
C8 C5 Rh1 C6 -116.9(7)
C6 C5 Rh1 C1 -27.3(3)
C4 C5 Rh1 C1 101.3(4)
C8 C5 Rh1 C1 -144.2(6)
C4 C3 Rh1 C9 -177.6(3)
C2 C3 Rh1 C9 -46.9(4)
C7 C3 Rh1 C9 65.8(6)
C4 C3 Rh1 C10 146.4(4)
C2 C3 Rh1 C10 -82.9(4)
C7 C3 Rh1 C10 29.8(6)
C4 C3 Rh1 C13 58.5(4)
C2 C3 Rh1 C13 -170.8(3)
C7 C3 Rh1 C13 -58.1(6)
C4 C3 Rh1 C14 30.8(6)
C2 C3 Rh1 C14 161.4(5)
C7 C3 Rh1 C14 -85.9(7)
C4 C3 Rh1 C2 -130.7(5)
C7 C3 Rh1 C2 112.7(7)
C4 C3 Rh1 C5 -29.2(3)
C2 C3 Rh1 C5 101.4(4)
C7 C3 Rh1 C5 -145.9(6)
C2 C3 Rh1 C4 130.7(5)
C7 C3 Rh1 C4 -116.6(7)
C4 C3 Rh1 C6 -64.9(3)
C2 C3 Rh1 C6 65.8(3)
C7 C3 Rh1 C6 178.5(6)
C4 C3 Rh1 C1 -100.6(4)
C2 C3 Rh1 C1 30.1(3)
C7 C3 Rh1 C1 142.8(6)
C3 C4 Rh1 C9 5.8(8)
C5 C4 Rh1 C9 -126.0(6)
C3 C4 Rh1 C10 -45.9(5)
C5 C4 Rh1 C10 -177.6(3)
C3 C4 Rh1 C13 -130.8(4)
C5 C4 Rh1 C13 97.5(4)
C3 C4 Rh1 C14 -163.9(3)
C5 C4 Rh1 C14 64.4(4)
C3 C4 Rh1 C2 30.2(3)
C5 C4 Rh1 C2 -101.5(4)
C3 C4 Rh1 C5 131.7(5)
C5 C4 Rh1 C3 -131.7(5)
C3 C4 Rh1 C6 101.7(4)
C5 C4 Rh1 C6 -30.0(3)
C3 C4 Rh1 C1 66.5(3)
C5 C4 Rh1 C1 -65.2(3)
C5 C6 Rh1 C9 -171.3(3)
C1 C6 Rh1 C9 54.5(4)
C5 C6 Rh1 C10 158.6(4)
C1 C6 Rh1 C10 24.4(6)
C5 C6 Rh1 C13 -46.7(4)
C1 C6 Rh1 C13 179.1(3)
C5 C6 Rh1 C14 -83.0(4)
C1 C6 Rh1 C14 142.8(3)
C5 C6 Rh1 C2 105.1(4)
C1 C6 Rh1 C2 -29.1(3)
C1 C6 Rh1 C5 -134.1(5)
C5 C6 Rh1 C3 67.3(4)
C1 C6 Rh1 C3 -66.8(3)
C5 C6 Rh1 C4 31.2(3)
C1 C6 Rh1 C4 -102.9(4)
C5 C6 Rh1 C1 134.1(5)
N1 C1 Rh1 C9 -18.3(6)
C2 C1 Rh1 C9 95.1(4)
C6 C1 Rh1 C9 -133.3(4)
N1 C1 Rh1 C10 -51.5(6)
C2 C1 Rh1 C10 61.9(4)
C6 C1 Rh1 C10 -166.5(3)
N1 C1 Rh1 C13 112.9(8)
C2 C1 Rh1 C13 -133.7(7)
C6 C1 Rh1 C13 -2.2(8)
N1 C1 Rh1 C14 64.0(6)
C2 C1 Rh1 C14 177.5(4)
C6 C1 Rh1 C14 -51.0(4)
N1 C1 Rh1 C2 -113.4(7)
C6 C1 Rh1 C2 131.6(5)
N1 C1 Rh1 C5 142.3(6)
C2 C1 Rh1 C5 -104.3(4)
C6 C1 Rh1 C5 27.3(3)
N1 C1 Rh1 C3 -144.7(6)
C2 C1 Rh1 C3 -31.2(3)
C6 C1 Rh1 C3 100.3(4)
N1 C1 Rh1 C4 179.1(6)
C2 C1 Rh1 C4 -67.4(4)
C6 C1 Rh1 C4 64.1(3)
N1 C1 Rh1 C6 115.0(7)
C2 C1 Rh1 C6 -131.6(5)
C1 N1 Si1 C33 -106.8(5)
Sn1 N1 Si1 C33 80.4(3)
C1 N1 Si1 C34 14.2(5)
Sn1 N1 Si1 C34 -158.6(3)
C1 N1 Si1 Si4 129.3(4)
Sn1 N1 Si1 Si4 -43.5(3)
C17 N2 Si2 C35 32.5(5)
Sn1 N2 Si2 C35 -158.6(3)
C17 N2 Si2 C36 -89.2(5)
Sn1 N2 Si2 C36 79.6(4)
C17 N2 Si2 Si4 147.2(4)
Sn1 N2 Si2 Si4 -44.0(3)
C25 N3 Si3 C38 39.2(5)
Sn1 N3 Si3 C38 -151.4(3)
C25 N3 Si3 C37 -79.2(5)
Sn1 N3 Si3 C37 90.2(4)
C25 N3 Si3 Si4 159.1(4)
Sn1 N3 Si3 Si4 -31.5(3)
N2 Si2 Si4 C39 -157.1(3)
C35 Si2 Si4 C39 -40.2(3)
C36 Si2 Si4 C39 79.8(3)
N2 Si2 Si4 Si3 72.85(18)
C35 Si2 Si4 Si3 -170.2(2)
C36 Si2 Si4 Si3 -50.3(3)
N2 Si2 Si4 Si1 -32.43(18)
C35 Si2 Si4 Si1 84.5(2)
C36 Si2 Si4 Si1 -155.5(2)
N3 Si3 Si4 C39 -165.8(3)
C38 Si3 Si4 C39 -48.1(3)
C37 Si3 Si4 C39 70.2(3)
N3 Si3 Si4 Si2 -35.59(19)
C38 Si3 Si4 Si2 82.1(2)
C37 Si3 Si4 Si2 -159.7(2)
N3 Si3 Si4 Si1 71.02(19)
C38 Si3 Si4 Si1 -171.3(2)
C37 Si3 Si4 Si1 -53.0(2)
N1 Si1 Si4 C39 -156.8(3)
C33 Si1 Si4 C39 80.9(3)
C34 Si1 Si4 C39 -39.1(3)
N1 Si1 Si4 Si2 76.84(18)
C33 Si1 Si4 Si2 -45.4(2)
C34 Si1 Si4 Si2 -165.4(2)
N1 Si1 Si4 Si3 -32.08(18)
C33 Si1 Si4 Si3 -154.4(2)
C34 Si1 Si4 Si3 85.7(2)
C25 N3 Sn1 N2 -127.2(4)
Si3 N3 Sn1 N2 62.7(3)
C25 N3 Sn1 N1 138.4(4)
Si3 N3 Sn1 N1 -31.7(3)
C17 N2 Sn1 N3 158.7(4)
Si2 N2 Sn1 N3 -11.2(3)
C17 N2 Sn1 N1 -111.8(4)
Si2 N2 Sn1 N1 78.2(3)
C1 N1 Sn1 N3 -90.7(4)
Si1 N1 Sn1 N3 82.7(3)
C1 N1 Sn1 N2 169.3(4)
Si1 N1 Sn1 N2 -17.3(3)

loop_
_platon_squeeze_void_nr
_platon_squeeze_void_average_x
_platon_squeeze_void_average_y
_platon_squeeze_void_average_z
_platon_squeeze_void_volume
_platon_squeeze_void_count_electrons
1 0.500 0.000 1.000 196.8 59.1
2 0.500 0.500 0.500 196.8 59.0
